data_1553210
loop_
_publ_author_name
'Ma, Can-Liang'
'Li, Xiao-Hua'
'Yu, Xiao-Long'
'Zhu, Xiao-Long'
'Hu, Yong-Zhou'
'Dong, Xiao-Wu'
'Tan, Bin'
'Liu, Xin-Yuan'

_publ_section_title
;
 Gold-catalyzed tandem synthesis of bioactive spiro-dipyrroloquinolines
 and its application in the one-step synthesis of incargranine B aglycone
 and seneciobipyrrolidine (I)
;
_journal_issue 3
_journal_name_full 'Organic Chemistry Frontiers'
_journal_page_first 324
_journal_paper_doi 10.1039/C5QO00354G
_journal_volume 3
_journal_year 2016
_chemical_formula_moiety 'C22 H24 Br2 N2'
_chemical_formula_sum 'C22 H24 Br2 N2'
_chemical_formula_weight 476.25
_space_group_IT_number 2
_space_group_name_Hall '-P 1'
_space_group_name_H-M_alt 'P -1'
_symmetry_cell_setting triclinic
_symmetry_space_group_name_H-M 'P -1'
_atom_sites_solution_hydrogens geom
_atom_sites_solution_primary direct
_atom_sites_solution_secondary difmap
_audit_creation_method SHELXL-97
_audit_update_record
;
2014-07-14 deposited with the CCDC.
2016-01-06 downloaded from the CCDC.
;
_cell_angle_alpha 78.194(6)
_cell_angle_beta 82.379(6)
_cell_angle_gamma 72.418(5)
_cell_formula_units_Z 2
_cell_length_a 9.1241(2)
_cell_length_b 10.2171(2)
_cell_length_c 11.3635(8)
_cell_measurement_reflns_used 12173
_cell_measurement_temperature 295(2)
_cell_measurement_theta_max 68.2
_cell_measurement_theta_min 6.6
_cell_volume 985.63(8)
_computing_cell_refinement 'CrystalClear-SM Auto 2.0 r4'
_computing_data_collection 'CrystalClear-SM Auto 2.0 r4 (Rigaku, 2009)'
_computing_data_reduction 'CrystalClear-SM Auto 2.0 r4'
_computing_molecular_graphics 'CrystalStructure 4.0'
_computing_publication_material 'CrystalStructure 4.0 (Rigaku, 2009)'
_computing_structure_refinement 'SHELXL97 (Sheldrick, 1997)'
_computing_structure_solution 'SHELXS97 (Sheldrick, 1997)'
_diffrn_ambient_temperature 295(2)
_diffrn_measured_fraction_theta_full 0.963
_diffrn_measured_fraction_theta_max 0.963
_diffrn_measurement_device_type 'Rigaku Saturn944+ CCD'
_diffrn_measurement_method \w
_diffrn_radiation_monochromator graphite
_diffrn_radiation_source 'fine-focus sealed tube'
_diffrn_radiation_type CuK\a
_diffrn_radiation_wavelength 1.54178
_diffrn_reflns_av_R_equivalents 0.0463
_diffrn_reflns_av_sigmaI/netI 0.0398
_diffrn_reflns_limit_h_max 10
_diffrn_reflns_limit_h_min -10
_diffrn_reflns_limit_k_max 12
_diffrn_reflns_limit_k_min -12
_diffrn_reflns_limit_l_max 13
_diffrn_reflns_limit_l_min -13
_diffrn_reflns_number 12869
_diffrn_reflns_theta_full 68.24
_diffrn_reflns_theta_max 68.24
_diffrn_reflns_theta_min 6.61
_exptl_absorpt_coefficient_mu 5.264
_exptl_absorpt_correction_T_max 1.000
_exptl_absorpt_correction_T_min 0.639
_exptl_absorpt_correction_type multi-scan
_exptl_absorpt_process_details 'Jacobson, R. (1998) Private communication'
_exptl_crystal_colour Colorless
_exptl_crystal_density_diffrn 1.605
_exptl_crystal_density_method 'not measured'
_exptl_crystal_description Block
_exptl_crystal_F_000 480
_exptl_crystal_size_max 0.30
_exptl_crystal_size_mid 0.20
_exptl_crystal_size_min 0.20
_refine_diff_density_max 0.463
_refine_diff_density_min -1.141
_refine_diff_density_rms 0.159
_refine_ls_extinction_method none
_refine_ls_goodness_of_fit_ref 1.175
_refine_ls_hydrogen_treatment constr
_refine_ls_matrix_type full
_refine_ls_number_parameters 236
_refine_ls_number_reflns 3484
_refine_ls_number_restraints 0
_refine_ls_restrained_S_all 1.175
_refine_ls_R_factor_all 0.0546
_refine_ls_R_factor_gt 0.0466
_refine_ls_shift/su_max 0.000
_refine_ls_shift/su_mean 0.000
_refine_ls_structure_factor_coef Fsqd
_refine_ls_weighting_details 'calc w=1/[\s^2^(Fo^2^)+(0.0612P)^2^+1.0667P] where P=(Fo^2^+2Fc^2^)/3'
_refine_ls_weighting_scheme calc
_refine_ls_wR_factor_gt 0.1153
_refine_ls_wR_factor_ref 0.1361
_reflns_number_gt 3023
_reflns_number_total 3484
_reflns_threshold_expression >2\s(I)
_cod_data_source_file c5qo00354g2.cif
_cod_data_source_block b
_cod_depositor_comments
;
The following automatic conversions were performed:

data item '_exptl_absorpt_correction_type' value 'Multi-scan' was
changed to 'multi-scan' in accordance with the
/home/saulius/struct/COD-crude-data/automatic-downloads/DataCite-retrospective/RSC/depositions/lib/dictionaries/cif_core.dic
dictionary named 'cif_core.dic' version 2.4.2 last updated on
2011-04-26.

Automatic conversion script
Id: cif_fix_values 6909 2019-04-08 15:41:33Z antanas 
;
_cod_database_code 1553210

loop_
_symmetry_equiv_pos_as_xyz
'x, y, z'
'-x, -y, -z'

loop_
_atom_site_label
_atom_site_type_symbol
_atom_site_fract_x
_atom_site_fract_y
_atom_site_fract_z
_atom_site_U_iso_or_equiv
_atom_site_adp_type
_atom_site_occupancy
_atom_site_symmetry_multiplicity
_atom_site_calc_flag
_atom_site_refinement_flags
Br1 Br 0.28391(7) 0.48347(7) 1.04692(5) 0.0793(2) Uani 1 1 d .
Br2 Br 0.43811(5) 0.22456(5) 0.36831(4) 0.05883(19) Uani 1 1 d .
N1 N 0.1753(4) 0.0413(3) 0.8106(3) 0.0513(8) Uani 1 1 d .
C16 C -0.2788(7) 0.0741(5) 0.6516(5) 0.0740(14) Uani 1 1 d .
H16A H -0.3705 0.1200 0.6099 0.111 Uiso 1 1 calc R
H16B H -0.2959 -0.0020 0.7115 0.111 Uiso 1 1 calc R
H16C H -0.1951 0.0393 0.5951 0.111 Uiso 1 1 calc R
C1 C -0.4659(6) 0.3746(6) 0.6767(5) 0.0725(14) Uani 1 1 d .
H1A H -0.5438 0.3461 0.6462 0.087 Uiso 1 1 calc R
H1B H -0.5148 0.4612 0.7064 0.087 Uiso 1 1 calc R
C2 C -0.3851(5) 0.2611(6) 0.7771(4) 0.0632(12) Uani 1 1 d .
H2A H -0.3597 0.3022 0.8386 0.076 Uiso 1 1 calc R
H2B H -0.4500 0.2019 0.8143 0.076 Uiso 1 1 calc R
C3 C -0.2388(5) 0.1781(4) 0.7128(3) 0.0463(9) Uani 1 1 d .
C4 C -0.1060(5) 0.1110(4) 0.7933(3) 0.0483(9) Uani 1 1 d .
H4A H -0.1267 0.0307 0.8470 0.058 Uiso 1 1 calc R
H4B H -0.1030 0.1770 0.8427 0.058 Uiso 1 1 calc R
C5 C 0.0533(5) 0.0639(4) 0.7270(3) 0.0448(8) Uani 1 1 d .
C6 C 0.1969(4) 0.1430(4) 0.8628(3) 0.0426(8) Uani 1 1 d .
C7 C 0.1285(5) 0.2867(4) 0.8246(4) 0.0482(9) Uani 1 1 d .
H7 H 0.0650 0.3151 0.7611 0.058 Uiso 1 1 calc R
C8 C 0.1534(5) 0.3857(5) 0.8789(4) 0.0545(10) Uani 1 1 d .
H8 H 0.1070 0.4798 0.8518 0.065 Uiso 1 1 calc R
C9 C 0.2472(5) 0.3459(5) 0.9735(4) 0.0517(9) Uani 1 1 d .
C10 C 0.0722(4) 0.1662(4) 0.6119(3) 0.0397(8) Uani 1 1 d .
C11 C 0.2166(5) 0.1573(4) 0.5536(3) 0.0445(8) Uani 1 1 d .
H11 H 0.3020 0.0910 0.5870 0.053 Uiso 1 1 calc R
C12 C 0.2365(4) 0.2449(4) 0.4468(3) 0.0431(8) Uani 1 1 d .
C13 C 0.1114(5) 0.3449(4) 0.3963(3) 0.0476(9) Uani 1 1 d .
H13 H 0.1253 0.4033 0.3240 0.057 Uiso 1 1 calc R
C14 C -0.0327(5) 0.3577(4) 0.4527(4) 0.0473(9) Uani 1 1 d .
H14 H -0.1164 0.4255 0.4182 0.057 Uiso 1 1 calc R
C15 C -0.0569(5) 0.2705(4) 0.5619(3) 0.0428(8) Uani 1 1 d .
N2 N -0.2000(4) 0.2889(4) 0.6232(3) 0.0556(9) Uani 1 1 d .
C17 C -0.3376(5) 0.3924(5) 0.5771(5) 0.0598(11) Uani 1 1 d .
H17A H -0.3595 0.3747 0.5016 0.072 Uiso 1 1 calc R
H17B H -0.3260 0.4857 0.5647 0.072 Uiso 1 1 calc R
C18 C 0.0913(7) -0.0858(4) 0.6973(4) 0.0661(13) Uani 1 1 d .
H18A H -0.0005 -0.1031 0.6772 0.079 Uiso 1 1 calc R
H18B H 0.1687 -0.0981 0.6301 0.079 Uiso 1 1 calc R
C19 C 0.1512(8) -0.1822(5) 0.8108(5) 0.0796(16) Uani 1 1 d .
H19A H 0.0668 -0.2010 0.8665 0.096 Uiso 1 1 calc R
H19B H 0.2198 -0.2698 0.7923 0.096 Uiso 1 1 calc R
C20 C 0.2350(6) -0.1072(4) 0.8625(4) 0.0646(13) Uani 1 1 d .
H20A H 0.3449 -0.1403 0.8418 0.078 Uiso 1 1 calc R
H20B H 0.2169 -0.1213 0.9496 0.078 Uiso 1 1 calc R
C21 C 0.2928(5) 0.1070(5) 0.9586(3) 0.0515(10) Uani 1 1 d .
H21 H 0.3416 0.0135 0.9859 0.062 Uiso 1 1 calc R
C22 C 0.3159(5) 0.2081(5) 1.0130(4) 0.0568(11) Uani 1 1 d .
H22 H 0.3787 0.1818 1.0769 0.068 Uiso 1 1 calc R

loop_
_atom_site_aniso_label
_atom_site_aniso_U_11
_atom_site_aniso_U_22
_atom_site_aniso_U_33
_atom_site_aniso_U_23
_atom_site_aniso_U_13
_atom_site_aniso_U_12
Br1 0.0963(4) 0.0954(4) 0.0656(4) -0.0152(3) -0.0224(3) -0.0481(3)
Br2 0.0560(3) 0.0659(3) 0.0543(3) -0.0107(2) 0.0083(2) -0.0220(2)
N1 0.069(2) 0.0373(16) 0.0384(16) 0.0047(13) -0.0093(15) -0.0062(15)
C16 0.100(4) 0.068(3) 0.074(3) -0.013(2) -0.024(3) -0.044(3)
C1 0.052(3) 0.075(3) 0.086(4) -0.011(3) 0.007(2) -0.019(2)
C2 0.053(2) 0.090(3) 0.054(2) -0.019(2) 0.0075(19) -0.033(2)
C3 0.059(2) 0.052(2) 0.0367(18) -0.0080(16) 0.0036(16) -0.0310(19)
C4 0.064(2) 0.053(2) 0.0325(18) -0.0061(16) 0.0004(16) -0.0266(19)
C5 0.066(2) 0.0343(17) 0.0347(18) -0.0022(14) -0.0016(16) -0.0179(17)
C6 0.0447(19) 0.045(2) 0.0322(17) 0.0005(14) 0.0002(14) -0.0107(16)
C7 0.055(2) 0.048(2) 0.042(2) -0.0011(16) -0.0152(17) -0.0136(18)
C8 0.058(2) 0.053(2) 0.051(2) -0.0038(18) -0.0155(19) -0.0138(19)
C9 0.048(2) 0.072(3) 0.039(2) -0.0065(18) -0.0025(16) -0.025(2)
C10 0.051(2) 0.0342(17) 0.0322(17) -0.0060(14) -0.0024(14) -0.0102(15)
C11 0.054(2) 0.0384(18) 0.0379(18) -0.0077(15) -0.0064(16) -0.0070(16)
C12 0.051(2) 0.0434(19) 0.0367(18) -0.0069(15) 0.0031(15) -0.0183(16)
C13 0.063(2) 0.043(2) 0.0375(19) 0.0028(15) -0.0028(17) -0.0229(18)
C14 0.052(2) 0.0410(19) 0.044(2) 0.0037(16) -0.0065(17) -0.0131(17)
C15 0.055(2) 0.0354(17) 0.0376(18) -0.0051(14) -0.0023(16) -0.0129(16)
N2 0.0494(19) 0.0452(18) 0.061(2) 0.0054(15) 0.0036(16) -0.0101(15)
C17 0.050(2) 0.054(2) 0.073(3) -0.004(2) -0.004(2) -0.0153(19)
C18 0.106(4) 0.041(2) 0.050(2) -0.0071(18) 0.003(2) -0.023(2)
C19 0.108(4) 0.045(2) 0.071(3) 0.001(2) 0.004(3) -0.011(3)
C20 0.088(3) 0.043(2) 0.044(2) -0.0014(17) -0.003(2) 0.006(2)
C21 0.047(2) 0.058(2) 0.0365(19) 0.0076(17) -0.0026(16) -0.0061(18)
C22 0.046(2) 0.083(3) 0.037(2) -0.001(2) -0.0083(16) -0.016(2)

loop_
_atom_type_symbol
_atom_type_description
_atom_type_scat_dispersion_real
_atom_type_scat_dispersion_imag
_atom_type_scat_source
C C 0.0181 0.0091 'International Tables Vol C Tables 4.2.6.8 and 6.1.1.4'
H H 0.0000 0.0000 'International Tables Vol C Tables 4.2.6.8 and 6.1.1.4'
N N 0.0311 0.0180 'International Tables Vol C Tables 4.2.6.8 and 6.1.1.4'
Br Br -0.6763 1.2805 'International Tables Vol C Tables 4.2.6.8 and 6.1.1.4'

loop_
_geom_angle_atom_site_label_1
_geom_angle_atom_site_label_2
_geom_angle_atom_site_label_3
_geom_angle
C6 N1 C20 121.0(3)
C6 N1 C5 124.7(3)
C20 N1 C5 111.4(4)
C3 C16 H16A 109.5
C3 C16 H16B 109.5
H16A C16 H16B 109.5
C3 C16 H16C 109.5
H16A C16 H16C 109.5
H16B C16 H16C 109.5
C17 C1 C2 105.5(4)
C17 C1 H1A 110.6
C2 C1 H1A 110.6
C17 C1 H1B 110.6
C2 C1 H1B 110.6
H1A C1 H1B 108.8
C3 C2 C1 104.4(4)
C3 C2 H2A 110.9
C1 C2 H2A 110.9
C3 C2 H2B 110.9
C1 C2 H2B 110.9
H2A C2 H2B 108.9
N2 C3 C4 108.5(3)
N2 C3 C16 110.6(4)
C4 C3 C16 113.3(4)
N2 C3 C2 100.7(3)
C4 C3 C2 113.6(3)
C16 C3 C2 109.4(4)
C3 C4 C5 115.3(3)
C3 C4 H4A 108.4
C5 C4 H4A 108.4
C3 C4 H4B 108.4
C5 C4 H4B 108.4
H4A C4 H4B 107.5
N1 C5 C10 112.2(3)
N1 C5 C4 109.5(3)
C10 C5 C4 111.8(3)
N1 C5 C18 100.1(3)
C10 C5 C18 109.6(3)
C4 C5 C18 113.2(4)
N1 C6 C21 120.3(3)
N1 C6 C7 123.3(3)
C21 C6 C7 116.4(4)
C8 C7 C6 121.7(4)
C8 C7 H7 119.2
C6 C7 H7 119.2
C7 C8 C9 120.1(4)
C7 C8 H8 119.9
C9 C8 H8 119.9
C22 C9 C8 120.1(4)
C22 C9 Br1 119.9(3)
C8 C9 Br1 120.1(3)
C11 C10 C15 118.9(3)
C11 C10 C5 119.9(3)
C15 C10 C5 121.2(3)
C12 C11 C10 121.2(3)
C12 C11 H11 119.4
C10 C11 H11 119.4
C11 C12 C13 120.3(4)
C11 C12 Br2 119.4(3)
C13 C12 Br2 120.3(3)
C14 C13 C12 119.8(3)
C14 C13 H13 120.1
C12 C13 H13 120.1
C13 C14 C15 121.2(4)
C13 C14 H14 119.4
C15 C14 H14 119.4
N2 C15 C14 121.5(3)
N2 C15 C10 120.0(3)
C14 C15 C10 118.4(4)
C15 N2 C17 123.0(3)
C15 N2 C3 121.8(3)
C17 N2 C3 111.4(3)
N2 C17 C1 103.9(4)
N2 C17 H17A 111.0
C1 C17 H17A 111.0
N2 C17 H17B 111.0
C1 C17 H17B 111.0
H17A C17 H17B 109.0
C19 C18 C5 104.9(4)
C19 C18 H18A 110.8
C5 C18 H18A 110.8
C19 C18 H18B 110.8
C5 C18 H18B 110.8
H18A C18 H18B 108.8
C20 C19 C18 105.0(4)
C20 C19 H19A 110.7
C18 C19 H19A 110.7
C20 C19 H19B 110.7
C18 C19 H19B 110.7
H19A C19 H19B 108.8
C19 C20 N1 106.4(4)
C19 C20 H20A 110.5
N1 C20 H20A 110.5
C19 C20 H20B 110.5
N1 C20 H20B 110.5
H20A C20 H20B 108.6
C22 C21 C6 121.3(4)
C22 C21 H21 119.4
C6 C21 H21 119.4
C9 C22 C21 120.4(4)
C9 C22 H22 119.8
C21 C22 H22 119.8

loop_
_geom_bond_atom_site_label_1
_geom_bond_atom_site_label_2
_geom_bond_distance
Br1 C9 1.903(4)
Br2 C12 1.906(4)
N1 C6 1.370(5)
N1 C20 1.472(5)
N1 C5 1.493(5)
C16 C3 1.533(6)
C16 H16A 0.9600
C16 H16B 0.9600
C16 H16C 0.9600
C1 C17 1.542(7)
C1 C2 1.534(7)
C1 H1A 0.9700
C1 H1B 0.9700
C2 C3 1.532(6)
C2 H2A 0.9700
C2 H2B 0.9700
C3 N2 1.455(5)
C3 C4 1.520(6)
C4 C5 1.532(6)
C4 H4A 0.9700
C4 H4B 0.9700
C5 C10 1.524(5)
C5 C18 1.560(5)
C6 C21 1.407(5)
C6 C7 1.411(5)
C7 C8 1.374(6)
C7 H7 0.9300
C8 C9 1.382(6)
C8 H8 0.9300
C9 C22 1.364(7)
C10 C11 1.379(6)
C10 C15 1.420(5)
C11 C12 1.379(5)
C11 H11 0.9300
C12 C13 1.381(6)
C13 C14 1.365(6)
C13 H13 0.9300
C14 C15 1.407(5)
C14 H14 0.9300
C15 N2 1.374(5)
N2 C17 1.454(5)
C17 H17A 0.9700
C17 H17B 0.9700
C18 C19 1.508(7)
C18 H18A 0.9700
C18 H18B 0.9700
C19 C20 1.474(8)
C19 H19A 0.9700
C19 H19B 0.9700
C20 H20A 0.9700
C20 H20B 0.9700
C21 C22 1.386(7)
C21 H21 0.9300
C22 H22 0.9300
